data_8103556
loop_
_publ_author_name
'Hesse, K.F.'
'Liebau, F.'

_publ_section_title
;
 Crystal chemistry of silica-rich barium silicates refinement of the
 crystal structures of Ba4 (Si6 O16), Ba5 (Si8 O21) and Ba6 (Si10 O26),
 silicates with triple quadruple and quintuple chains
;
_journal_name_full 'Zeitschrift fuer Kristallographie (149,1979-)'
_journal_page_first 3
_journal_page_last 17
_journal_volume 153
_journal_year 1980
_chemical_formula_sum 'Ba6 O26 Si10'
_chemical_name_systematic 'Ba6 (Si10 O26)'
_space_group_IT_number 14
_symmetry_space_group_name_Hall '-P 2ybc'
_symmetry_space_group_name_H-M 'P 1 21/c 1'
_cell_angle_alpha 90
_cell_angle_beta 98.61
_cell_angle_gamma 90
_cell_formula_units_Z 2
_cell_length_a 20.196
_cell_length_b 4.707
_cell_length_c 13.842
_cell_volume 1301.027
_citation_journal_id_ASTM ZEKRDZ
_cod_data_source_file Hesse_ZEKRDZ_1980_280.cif
_cod_data_source_block Ba6O26Si10
_cod_database_code 8103556

loop_
_symmetry_equiv_pos_as_xyz
x,y,z
-x,y+1/2,-z+1/2
-x,-y,-z
x,-y-1/2,z-1/2

loop_
_atom_site_label
_atom_site_type_symbol
_atom_site_fract_x
_atom_site_fract_y
_atom_site_fract_z
_atom_site_occupancy
_atom_site_U_iso_or_equiv
Si4 Si+4 0.6747 0.6755 0.3344 1 0.0
O13 O-2 0.5001 0.3572 0.2864 1 0.0
O10 O-2 0.687 0.7688 0.2309 1 0.0
Si5 Si+4 0.517 0.6757 0.3174 1 0.0
Ba1 Ba+2 0.9487 0.7729 0.3443 1 0.0
O8 O-2 0.7154 0.8496 0.4272 1 0.0
O5 O-2 0.7878 0.241 0.5116 1 0.0
O12 O-2 0.4803 0.77 0.4054 1 0.0
Si3 Si+4 0.7141 0.1794 0.4619 1 0.0
Si2 Si+4 0.8643 0.2927 0.4805 1 0.0
O4 O-2 0.8862 0.6148 0.5036 1 0.0
O9 O-2 0.6993 0.3578 0.3555 1 0.0
O3 O-2 0.916 0.1163 0.5609 1 0.0
Ba2 Ba+2 0.7745 0.208 0.2066 1 0.0
Si1 Si+4 0.9071 0.7943 0.6077 1 0.0
O7 O-2 0.666 0.2482 0.5386 1 0.0
O2 O-2 0.8492 0.7769 0.6786 1 0.0
O11 O-2 0.5959 0.6819 0.3532 1 0.0
O1 O-2 0.9815 0.7138 0.6604 1 0.0
O6 O-2 0.8657 0.2211 0.3691 1 0.0
Ba3 Ba+2 0.5926 0.7475 0.0657 1 0.0
